data_7016359
loop_
_publ_author_name
'Wagner, Michael'
'Dorogov, Konstantin'
'Sch\"urmann, Markus'
'Jurkschat, Klaus'

_publ_section_title
;
 Intramolecularly coordinated heteroleptic organostannylene tungsten
 pentacarbonyl complexes
 4-tBu-2,6-[P(O)(OiPr)(2)](2)C(6)H(2)Sn(X)W(CO)(5) (X = Cl, F, PPh(2),
 PPh(2)[W(CO)(5)]). Syntheses and reactivity.
;
_journal_issue 35
_journal_name_full 'Dalton transactions (Cambridge, England : 2003)'
_journal_page_first 8839
_journal_page_last 8848
_journal_paper_doi 10.1039/c1dt10321k
_journal_volume 40
_journal_year 2011
_chemical_formula_moiety 'C48 H78 O20 P4 Sn2 W2, C7 H8'
_chemical_formula_sum 'C55 H86 O20 P4 Sn2 W2'
_chemical_formula_weight 1796.20
_chemical_name_systematic
;
?
;
_space_group_IT_number 14
_symmetry_cell_setting monoclinic
_symmetry_space_group_name_Hall '-P 2yn'
_symmetry_space_group_name_H-M 'P 1 21/n 1'
_atom_sites_solution_hydrogens geom
_atom_sites_solution_primary direct
_atom_sites_solution_secondary difmap
_audit_creation_method SHELXL-97
_cell_angle_alpha 90.00
_cell_angle_beta 106.306(4)
_cell_angle_gamma 90.00
_cell_formula_units_Z 4
_cell_length_a 22.0762(9)
_cell_length_b 12.1870(4)
_cell_length_c 26.8904(11)
_cell_measurement_reflns_used 13299
_cell_measurement_temperature 173(1)
_cell_measurement_theta_max 29.09
_cell_measurement_theta_min 1.98
_cell_volume 6943.7(5)
_computing_cell_refinement
;
CrysAlis RED (Oxford Diffraction, 2008)
;
_computing_data_collection
;
CrysAlis CCD (Oxford Diffraction, 2008)
;
_computing_data_reduction
;
CrysAlis RED (Oxford Diffraction, 2008)
;
_computing_molecular_graphics 'SHELXTL-Plus (Sheldrick, 1991)'
_computing_publication_material 'SHELXL-97 (Sheldrick, 1997)'
_computing_structure_refinement 'SHELXL-97 (Sheldrick, 1997)'
_computing_structure_solution 'SHELXS-97 (Sheldrick, 1990)'
_diffrn_ambient_temperature 173(1)
_diffrn_detector_area_resol_mean 16.0560
_diffrn_measured_fraction_theta_full 0.983
_diffrn_measured_fraction_theta_max 0.983
_diffrn_measurement_device_type 'Xcalibur2 CCD diffractometer'
_diffrn_measurement_method
;
348 frames via \w-rotation (\D\w = 1\%) and two times 45 s
per frame (6 sets at different \k-angles)
;
_diffrn_radiation_monochromator graphite
_diffrn_radiation_source 'fine-focus sealed tube'
_diffrn_radiation_type MoK\a
_diffrn_radiation_wavelength 0.71073
_diffrn_reflns_av_R_equivalents 0.0575
_diffrn_reflns_av_sigmaI/netI 0.1108
_diffrn_reflns_limit_h_max 26
_diffrn_reflns_limit_h_min -23
_diffrn_reflns_limit_k_max 14
_diffrn_reflns_limit_k_min -13
_diffrn_reflns_limit_l_max 32
_diffrn_reflns_limit_l_min -32
_diffrn_reflns_number 38853
_diffrn_reflns_theta_full 25.50
_diffrn_reflns_theta_max 25.50
_diffrn_reflns_theta_min 1.98
_diffrn_standards_decay_% 0
_diffrn_standards_number 0
_exptl_absorpt_coefficient_mu 4.170
_exptl_absorpt_correction_T_max 1.000
_exptl_absorpt_correction_T_min 0.793
_exptl_absorpt_correction_type multi-scan
_exptl_absorpt_process_details
;
CrysAlis RED, Oxford Diffraction Ltd.,
Version 1.171.32.37 (release 24-10-2008 CrysAlis171 .NET)
(compiled Oct 24 2008,09:44:38)
Empirical absorption correction using spherical harmonics,
implemented in SCALE3 ABSPACK scaling algorithm.
;
_exptl_crystal_colour yellow
_exptl_crystal_density_diffrn 1.718
_exptl_crystal_density_method 'not measured'
_exptl_crystal_description block
_exptl_crystal_F_000 3536
_exptl_crystal_size_max 0.20
_exptl_crystal_size_mid 0.20
_exptl_crystal_size_min 0.10
_refine_diff_density_max 4.026
_refine_diff_density_min -2.117
_refine_diff_density_rms 0.187
_refine_ls_extinction_method none
_refine_ls_goodness_of_fit_ref 0.962
_refine_ls_hydrogen_treatment constr
_refine_ls_matrix_type full
_refine_ls_number_parameters 741
_refine_ls_number_reflns 12710
_refine_ls_number_restraints 30
_refine_ls_restrained_S_all 0.963
_refine_ls_R_factor_all 0.0934
_refine_ls_R_factor_gt 0.0535
_refine_ls_shift/su_max 0.001
_refine_ls_shift/su_mean 0.000
_refine_ls_structure_factor_coef Fsqd
_refine_ls_weighting_details 'calc w=1/[\s^2^(Fo^2^)+(0.0655P)^2^+0.0000P] where P=(Fo^2^+2Fc^2^)/3'
_refine_ls_weighting_scheme calc
_refine_ls_wR_factor_gt 0.1218
_refine_ls_wR_factor_ref 0.1292
_reflns_number_gt 7891
_reflns_number_total 12710
_reflns_threshold_expression >2sigma(I)
_cod_data_source_file c1dt10321k.txt
_cod_data_source_block nox0085
_cod_original_sg_symbol_Hall -P2yn
_cod_original_sg_symbol_H-M P21/n
_cod_database_code 7016359

loop_
_symmetry_equiv_pos_as_xyz
'x, y, z'
'-x+1/2, y+1/2, -z+1/2'
'-x, -y, -z'
'x-1/2, -y-1/2, z-1/2'

loop_
_atom_site_label
_atom_site_type_symbol
_atom_site_fract_x
_atom_site_fract_y
_atom_site_fract_z
_atom_site_U_iso_or_equiv
_atom_site_adp_type
_atom_site_occupancy
_atom_site_symmetry_multiplicity
_atom_site_calc_flag
_atom_site_refinement_flags
_atom_site_disorder_assembly
_atom_site_disorder_group
W1 W -0.034720(19) 0.04278(3) 0.165301(16) 0.02042(11) Uani 1 1 d . . .
W2 W 0.07267(2) 0.25099(4) 0.324313(17) 0.03350(13) Uani 1 1 d . . .
Sn1 Sn -0.02203(3) 0.01551(5) 0.26745(3) 0.02373(18) Uani 1 1 d . . .
Sn2 Sn 0.02055(3) 0.24375(5) 0.18524(3) 0.02142(16) Uani 1 1 d . . .
P1 P -0.14628(12) 0.0279(2) 0.31422(11) 0.0279(6) Uani 1 1 d . . .
P2 P 0.07612(12) -0.1694(2) 0.33461(10) 0.0245(6) Uani 1 1 d . . .
P3 P 0.15176(12) 0.2903(2) 0.15261(10) 0.0232(6) Uani 1 1 d . . .
P4 P -0.07071(13) 0.4619(2) 0.15580(11) 0.0292(6) Uani 1 1 d . . .
O1 O -0.1200(3) 0.0820(5) 0.2751(2) 0.0276(16) Uani 1 1 d . . .
O1' O -0.1519(3) 0.1058(6) 0.3590(3) 0.0335(18) Uani 1 1 d . . .
O1" O -0.2157(3) -0.0135(5) 0.2947(3) 0.0320(18) Uani 1 1 d . . .
O2 O 0.0709(3) -0.0846(5) 0.2938(2) 0.0287(17) Uani 1 1 d . . .
O2' O 0.1326(3) -0.1475(6) 0.3841(2) 0.0301(17) Uani 1 1 d . . .
O2" O 0.0877(3) -0.2882(5) 0.3205(3) 0.0354(18) Uani 1 1 d . . .
O3 O 0.1224(3) 0.2090(5) 0.1800(2) 0.0243(16) Uani 1 1 d . . .
O3' O 0.2166(3) 0.3391(5) 0.1838(3) 0.0273(16) Uani 1 1 d . . .
O3" O 0.1728(3) 0.2453(5) 0.1058(3) 0.0317(17) Uani 1 1 d . . .
O4 O -0.0674(3) 0.3558(5) 0.1831(3) 0.0282(16) Uani 1 1 d . . .
O4' O -0.0766(4) 0.5638(6) 0.1890(3) 0.058(3) Uani 1 1 d . . .
O4" O -0.1265(3) 0.4727(7) 0.1045(3) 0.052(2) Uani 1 1 d . . .
C1 C -0.0407(4) -0.0925(7) 0.3265(4) 0.020(2) Uani 1 1 d . . .
C2 C -0.0966(5) -0.0848(8) 0.3407(4) 0.027(2) Uani 1 1 d . . .
C3 C -0.1084(5) -0.1567(8) 0.3766(4) 0.034(3) Uani 1 1 d . . .
H3A H -0.1458 -0.1494 0.3857 0.041 Uiso 1 1 calc R . .
C4 C -0.0669(5) -0.2390(8) 0.3995(4) 0.029(2) Uani 1 1 d . . .
C5 C -0.0096(5) -0.2436(8) 0.3876(4) 0.032(3) Uani 1 1 d . . .
H5A H 0.0207 -0.2952 0.4035 0.038 Uiso 1 1 calc R . .
C6 C 0.0023(4) -0.1685(8) 0.3507(4) 0.023(2) Uani 1 1 d . . .
C7 C -0.0846(5) -0.3207(10) 0.4369(4) 0.039(3) Uani 1 1 d . . .
C8 C -0.0940(8) -0.2552(13) 0.4838(5) 0.096(6) Uani 1 1 d . . .
H8A H -0.1029 -0.3052 0.5085 0.144 Uiso 1 1 calc R . .
H8B H -0.1287 -0.2052 0.4720 0.144 Uiso 1 1 calc R . .
H8C H -0.0563 -0.2147 0.5000 0.144 Uiso 1 1 calc R . .
C9 C -0.1453(7) -0.3773(12) 0.4104(6) 0.084(5) Uani 1 1 d . . .
H9A H -0.1384 -0.4275 0.3850 0.126 Uiso 1 1 calc R . .
H9B H -0.1762 -0.3237 0.3936 0.126 Uiso 1 1 calc R . .
H9C H -0.1602 -0.4168 0.4355 0.126 Uiso 1 1 calc R . .
C10 C -0.0361(8) -0.4023(16) 0.4570(8) 0.133(9) Uani 1 1 d . . .
H10A H -0.0293 -0.4443 0.4288 0.199 Uiso 1 1 calc R . .
H10B H -0.0492 -0.4503 0.4803 0.199 Uiso 1 1 calc R . .
H10C H 0.0025 -0.3664 0.4751 0.199 Uiso 1 1 calc R . .
O11 O -0.0959(4) -0.1888(6) 0.1357(3) 0.061(3) Uani 1 1 d . . .
C11 C -0.0739(5) -0.1022(11) 0.1481(4) 0.039(3) Uani 1 1 d . . .
O12 O 0.0998(4) -0.0684(6) 0.1828(3) 0.047(2) Uani 1 1 d . . .
C12 C 0.0510(5) -0.0262(8) 0.1771(4) 0.027(2) Uani 1 1 d . . .
O13 O -0.0425(4) 0.0701(7) 0.0485(3) 0.055(2) Uani 1 1 d . . .
C13 C -0.0404(4) 0.0606(8) 0.0924(4) 0.020(2) Uani 1 1 d . . .
O14 O -0.1688(3) 0.1541(6) 0.1514(3) 0.044(2) Uani 1 1 d . . .
C14 C -0.1197(5) 0.1149(9) 0.1571(4) 0.029(2) Uani 1 1 d . . .
O16 O 0.0208(3) 0.1318(5) 0.3210(2) 0.0318(18) Uani 1 1 d . . .
O17 O 0.0616(3) 0.3004(6) 0.2591(3) 0.0343(18) Uani 1 1 d . . .
O18 O 0.0554(4) 0.3519(7) 0.3630(3) 0.060(3) Uani 1 1 d . . .
O19 O 0.1515(4) 0.2139(7) 0.3514(3) 0.063(3) Uani 1 1 d . . .
C21 C -0.0926(5) 0.1605(10) 0.3910(4) 0.041(3) Uani 1 1 d . . .
H21A H -0.0569 0.1300 0.3806 0.049 Uiso 1 1 calc R . .
C22 C -0.0968(7) 0.2769(11) 0.3786(6) 0.071(4) Uani 1 1 d . . .
H22A H -0.0566 0.3110 0.3937 0.106 Uiso 1 1 calc R . .
H22B H -0.1281 0.3104 0.3923 0.106 Uiso 1 1 calc R . .
H22C H -0.1084 0.2863 0.3417 0.106 Uiso 1 1 calc R . .
C23 C -0.0847(7) 0.1313(13) 0.4452(5) 0.073(5) Uani 1 1 d . . .
H23A H -0.0440 0.1553 0.4659 0.109 Uiso 1 1 calc R . .
H23B H -0.0879 0.0532 0.4482 0.109 Uiso 1 1 calc R . .
H23C H -0.1170 0.1663 0.4572 0.109 Uiso 1 1 calc R . .
C24 C -0.2299(5) -0.0947(10) 0.2518(5) 0.043(3) Uani 1 1 d . . .
H24A H -0.1901 -0.1252 0.2486 0.051 Uiso 1 1 calc R . .
C25 C -0.2627(6) -0.0370(10) 0.2027(5) 0.055(4) Uani 1 1 d . . .
H25A H -0.2354 0.0183 0.1955 0.083 Uiso 1 1 calc R . .
H25B H -0.3006 -0.0032 0.2062 0.083 Uiso 1 1 calc R . .
H25C H -0.2732 -0.0889 0.1747 0.083 Uiso 1 1 calc R . .
C26 C -0.2673(6) -0.1848(10) 0.2677(5) 0.058(4) Uani 1 1 d . . .
H26A H -0.2435 -0.2146 0.3004 0.088 Uiso 1 1 calc R . .
H26B H -0.2757 -0.2417 0.2419 0.088 Uiso 1 1 calc R . .
H26C H -0.3064 -0.1557 0.2708 0.088 Uiso 1 1 calc R . .
C31 C 0.1564(5) -0.0340(9) 0.4001(4) 0.032(3) Uani 1 1 d . . .
H31A H 0.1484 0.0132 0.3694 0.039 Uiso 1 1 calc R . .
C32 C 0.2235(5) -0.0456(11) 0.4228(5) 0.062(4) Uani 1 1 d . . .
H32A H 0.2427 -0.0703 0.3968 0.093 Uiso 1 1 calc R . .
H32B H 0.2314 -0.0982 0.4504 0.093 Uiso 1 1 calc R . .
H32C H 0.2412 0.0239 0.4361 0.093 Uiso 1 1 calc R . .
C33 C 0.1221(6) 0.0097(10) 0.4363(5) 0.061(4) Uani 1 1 d . . .
H33A H 0.1317 0.0862 0.4425 0.091 Uiso 1 1 calc R . .
H33B H 0.1350 -0.0297 0.4684 0.091 Uiso 1 1 calc R . .
H33C H 0.0775 0.0009 0.4212 0.091 Uiso 1 1 calc R . .
C34 C 0.1387(5) -0.3189(10) 0.2979(5) 0.043(3) Uani 1 1 d . . .
H34A H 0.1646 -0.2536 0.2978 0.051 Uiso 1 1 calc R . .
C35 C 0.1107(6) -0.3542(11) 0.2432(5) 0.057(4) Uani 1 1 d . . .
H35A H 0.0894 -0.2933 0.2231 0.086 Uiso 1 1 calc R . .
H35B H 0.0810 -0.4124 0.2421 0.086 Uiso 1 1 calc R . .
H35C H 0.1435 -0.3799 0.2291 0.086 Uiso 1 1 calc R . .
C36 C 0.1790(6) -0.4027(11) 0.3329(5) 0.056(4) Uani 1 1 d . . .
H36A H 0.1987 -0.3701 0.3660 0.083 Uiso 1 1 calc R . .
H36B H 0.2109 -0.4284 0.3177 0.083 Uiso 1 1 calc R . .
H36C H 0.1532 -0.4633 0.3373 0.083 Uiso 1 1 calc R . .
C41 C 0.0395(4) 0.3912(7) 0.1459(4) 0.020(2) Uani 1 1 d . . .
C42 C 0.0958(4) 0.3988(7) 0.1323(4) 0.021(2) Uani 1 1 d . . .
C43 C 0.1074(5) 0.4919(7) 0.1053(4) 0.024(2) Uani 1 1 d . . .
H43A H 0.1447 0.4961 0.0959 0.029 Uiso 1 1 calc R . .
C44 C 0.0645(5) 0.5770(8) 0.0926(4) 0.024(2) Uani 1 1 d . . .
C45 C 0.0096(5) 0.5693(8) 0.1079(4) 0.027(2) Uani 1 1 d . . .
H45A H -0.0193 0.6267 0.1008 0.032 Uiso 1 1 calc R . .
C46 C -0.0027(4) 0.4770(7) 0.1338(4) 0.018(2) Uani 1 1 d . . .
C47 C 0.0794(5) 0.6767(9) 0.0627(4) 0.036(3) Uani 1 1 d . . .
C48 C 0.0808(8) 0.6389(11) 0.0102(5) 0.078(5) Uani 1 1 d U . .
H48A H 0.0406 0.6079 -0.0077 0.117 Uiso 1 1 calc R . .
H48B H 0.1131 0.5844 0.0137 0.117 Uiso 1 1 calc R . .
H48C H 0.0896 0.7002 -0.0091 0.117 Uiso 1 1 calc R . .
C49 C 0.1434(6) 0.7281(11) 0.0920(6) 0.069(4) Uani 1 1 d . . .
H49A H 0.1767 0.6768 0.0929 0.103 Uiso 1 1 calc R . .
H49B H 0.1432 0.7456 0.1267 0.103 Uiso 1 1 calc R . .
H49C H 0.1501 0.7938 0.0745 0.103 Uiso 1 1 calc R . .
C50 C 0.0304(6) 0.7688(9) 0.0571(5) 0.058(4) Uani 1 1 d . . .
H50A H -0.0086 0.7466 0.0329 0.087 Uiso 1 1 calc R . .
H50B H 0.0456 0.8340 0.0446 0.087 Uiso 1 1 calc R . .
H50C H 0.0235 0.7832 0.0902 0.087 Uiso 1 1 calc R . .
C51 C 0.2231(5) 0.4047(8) 0.2312(4) 0.027(2) Uani 1 1 d . . .
H51A H 0.1818 0.4347 0.2310 0.033 Uiso 1 1 calc R . .
C52 C 0.2670(6) 0.4977(9) 0.2272(5) 0.046(3) Uani 1 1 d . . .
H52A H 0.2502 0.5358 0.1950 0.069 Uiso 1 1 calc R . .
H52B H 0.3078 0.4686 0.2285 0.069 Uiso 1 1 calc R . .
H52C H 0.2707 0.5478 0.2554 0.069 Uiso 1 1 calc R . .
C53 C 0.2471(5) 0.3350(9) 0.2776(4) 0.040(3) Uani 1 1 d . . .
H53A H 0.2195 0.2734 0.2757 0.060 Uiso 1 1 calc R . .
H53B H 0.2489 0.3771 0.3081 0.060 Uiso 1 1 calc R . .
H53C H 0.2887 0.3093 0.2789 0.060 Uiso 1 1 calc R . .
C54 C 0.1298(5) 0.1829(9) 0.0638(4) 0.036(3) Uani 1 1 d . . .
H54A H 0.0860 0.1993 0.0627 0.043 Uiso 1 1 calc R . .
C55 C 0.1422(6) 0.2211(12) 0.0151(4) 0.058(4) Uani 1 1 d . . .
H55A H 0.1315 0.2974 0.0098 0.087 Uiso 1 1 calc R . .
H55B H 0.1171 0.1793 -0.0136 0.087 Uiso 1 1 calc R . .
H55C H 0.1861 0.2113 0.0175 0.087 Uiso 1 1 calc R . .
C56 C 0.1424(7) 0.0634(9) 0.0737(5) 0.060(4) Uani 1 1 d . . .
H56A H 0.1276 0.0410 0.1025 0.090 Uiso 1 1 calc R . .
H56B H 0.1869 0.0500 0.0815 0.090 Uiso 1 1 calc R . .
H56C H 0.1206 0.0224 0.0434 0.090 Uiso 1 1 calc R . .
C61 C -0.1928(6) 0.4885(13) 0.1054(6) 0.067(4) Uani 1 1 d . . .
H61A H -0.1958 0.4816 0.1409 0.080 Uiso 1 1 calc R . .
C62 C -0.2126(7) 0.5962(15) 0.0856(7) 0.101(6) Uani 1 1 d . . .
H62A H -0.1862 0.6503 0.1072 0.151 Uiso 1 1 calc R . .
H62B H -0.2556 0.6078 0.0854 0.151 Uiso 1 1 calc R . .
H62C H -0.2091 0.6024 0.0509 0.151 Uiso 1 1 calc R . .
C63 C -0.2299(8) 0.4007(14) 0.0726(6) 0.095(5) Uani 1 1 d U . .
H63A H -0.2178 0.3308 0.0888 0.143 Uiso 1 1 calc R . .
H63B H -0.2219 0.4015 0.0393 0.143 Uiso 1 1 calc R . .
H63C H -0.2740 0.4128 0.0683 0.143 Uiso 1 1 calc R . .
C64 C -0.0885(8) 0.5665(12) 0.2385(6) 0.075(4) Uani 1 1 d U . .
H64A H -0.1217 0.5111 0.2343 0.090 Uiso 1 1 calc R . .
C65 C -0.1228(7) 0.6683(10) 0.2428(5) 0.065(4) Uani 1 1 d . . .
H65A H -0.1562 0.6793 0.2115 0.097 Uiso 1 1 calc R . .
H65B H -0.0942 0.7293 0.2482 0.097 Uiso 1 1 calc R . .
H65C H -0.1403 0.6624 0.2716 0.097 Uiso 1 1 calc R . .
C66 C -0.0414(7) 0.5257(12) 0.2818(6) 0.076(5) Uani 1 1 d . . .
H66A H -0.0288 0.4538 0.2741 0.113 Uiso 1 1 calc R . .
H66B H -0.0580 0.5219 0.3112 0.113 Uiso 1 1 calc R . .
H66C H -0.0056 0.5739 0.2896 0.113 Uiso 1 1 calc R . .
C71 C 0.2867(7) -0.0476(10) 0.0232(5) 0.055(7) Uiso 0.50 1 d PGD A 1
C72 C 0.2377(7) -0.0286(12) -0.0213(6) 0.067(8) Uiso 0.50 1 d PGD A 1
H72 H 0.2047 -0.0787 -0.0316 0.080 Uiso 0.50 1 calc PR A 1
C73 C 0.2378(7) 0.0655(13) -0.0506(6) 0.059(8) Uiso 0.50 1 d PGD A 1
H73 H 0.2050 0.0782 -0.0804 0.071 Uiso 0.50 1 calc PR A 1
C74 C 0.2870(7) 0.1404(10) -0.0352(5) 0.046(6) Uiso 0.50 1 d PGD A 1
H74 H 0.2871 0.2033 -0.0548 0.055 Uiso 0.50 1 calc PR A 1
C75 C 0.3360(7) 0.1213(11) 0.0093(6) 0.036(6) Uiso 0.50 1 d PGD A 1
H75 H 0.3690 0.1715 0.0195 0.043 Uiso 0.50 1 calc PR A 1
C76 C 0.3359(6) 0.0273(11) 0.0385(5) 0.056(8) Uiso 0.50 1 d PGD A 1
H76 H 0.3687 0.0146 0.0683 0.067 Uiso 0.50 1 calc PR A 1
C77 C 0.2865(12) -0.1518(13) 0.0556(8) 0.111(13) Uiso 0.50 1 d PD A 1
H77A H 0.2724 -0.1337 0.0852 0.166 Uiso 0.50 1 calc PR A 1
H77B H 0.3284 -0.1814 0.0669 0.166 Uiso 0.50 1 calc PR A 1
H77C H 0.2586 -0.2052 0.0348 0.166 Uiso 0.50 1 calc PR A 1
C71' C 0.3136(7) 0.0320(12) 0.0216(6) 0.095(12) Uiso 0.50 1 d PGD B 2
C72' C 0.3119(8) -0.0671(13) 0.0468(6) 0.052(7) Uiso 0.50 1 d PGD B 2
H72' H 0.3441 -0.0851 0.0762 0.063 Uiso 0.50 1 calc PR B 2
C73' C 0.2620(10) -0.1393(13) 0.0278(8) 0.079(10) Uiso 0.50 1 d PGD B 2
H73' H 0.2608 -0.2057 0.0446 0.094 Uiso 0.50 1 calc PR B 2
C74' C 0.2139(8) -0.1124(16) -0.0162(8) 0.087(10) Uiso 0.50 1 d PGD B 2
H74' H 0.1805 -0.1608 -0.0289 0.105 Uiso 0.50 1 calc PR B 2
C75' C 0.2156(8) -0.0133(18) -0.0413(7) 0.088(11) Uiso 0.50 1 d PGD B 2
H75' H 0.1834 0.0047 -0.0708 0.106 Uiso 0.50 1 calc PR B 2
C76' C 0.2655(9) 0.0589(14) -0.0224(7) 0.088(11) Uiso 0.50 1 d PGD B 2
H76' H 0.2667 0.1253 -0.0392 0.106 Uiso 0.50 1 calc PR B 2
C77' C 0.3689(10) 0.1121(18) 0.0426(10) 0.110(13) Uiso 0.50 1 d PD B 2
H77D H 0.3980 0.0810 0.0727 0.164 Uiso 0.50 1 calc PR B 2
H77E H 0.3530 0.1803 0.0517 0.164 Uiso 0.50 1 calc PR B 2
H77F H 0.3901 0.1248 0.0164 0.164 Uiso 0.50 1 calc PR B 2

loop_
_atom_site_aniso_label
_atom_site_aniso_U_11
_atom_site_aniso_U_22
_atom_site_aniso_U_33
_atom_site_aniso_U_23
_atom_site_aniso_U_13
_atom_site_aniso_U_12
W1 0.0210(2) 0.0174(2) 0.0240(2) 0.00286(19) 0.00813(17) -0.00152(18)
W2 0.0368(3) 0.0307(3) 0.0327(3) 0.0011(2) 0.0091(2) -0.0092(2)
Sn1 0.0224(4) 0.0237(4) 0.0270(4) 0.0041(3) 0.0101(3) -0.0018(3)
Sn2 0.0217(4) 0.0158(3) 0.0292(4) 0.0028(3) 0.0113(3) -0.0020(3)
P1 0.0203(14) 0.0300(16) 0.0361(16) 0.0021(13) 0.0126(12) 0.0013(12)
P2 0.0191(14) 0.0246(15) 0.0316(16) 0.0048(12) 0.0100(12) 0.0004(12)
P3 0.0169(13) 0.0198(13) 0.0354(16) -0.0018(12) 0.0112(12) 0.0003(11)
P4 0.0250(15) 0.0279(15) 0.0415(17) 0.0050(14) 0.0202(13) 0.0071(13)
O1 0.025(4) 0.026(4) 0.035(4) 0.004(3) 0.014(3) 0.005(3)
O1' 0.025(4) 0.038(4) 0.039(4) -0.006(4) 0.011(4) 0.000(3)
O1" 0.027(4) 0.027(4) 0.043(5) -0.005(3) 0.012(4) -0.001(3)
O2 0.029(4) 0.034(4) 0.027(4) 0.003(3) 0.015(3) -0.003(3)
O2' 0.028(4) 0.033(4) 0.028(4) 0.004(3) 0.007(3) 0.002(3)
O2" 0.039(5) 0.022(4) 0.052(5) 0.000(3) 0.023(4) -0.007(3)
O3 0.024(4) 0.012(3) 0.038(4) 0.008(3) 0.011(3) 0.005(3)
O3' 0.015(4) 0.031(4) 0.038(4) -0.001(3) 0.010(3) 0.000(3)
O3" 0.021(4) 0.033(4) 0.043(4) -0.009(4) 0.012(3) -0.006(3)
O4 0.025(4) 0.023(4) 0.043(4) 0.008(3) 0.020(3) 0.004(3)
O4' 0.097(7) 0.025(5) 0.084(6) 0.014(4) 0.076(6) 0.019(4)
O4" 0.020(4) 0.081(6) 0.056(5) 0.011(5) 0.013(4) 0.005(4)
C1 0.009(5) 0.014(5) 0.040(6) -0.001(5) 0.013(5) 0.002(4)
C2 0.031(6) 0.015(5) 0.039(6) -0.004(5) 0.017(5) -0.004(5)
C3 0.026(6) 0.034(7) 0.043(7) 0.000(6) 0.012(5) -0.007(5)
C4 0.025(6) 0.029(6) 0.037(6) 0.003(5) 0.015(5) -0.004(5)
C5 0.029(6) 0.032(6) 0.034(6) 0.013(5) 0.009(5) -0.006(5)
C6 0.019(5) 0.027(6) 0.026(6) -0.001(5) 0.011(5) -0.008(5)
C7 0.031(7) 0.054(8) 0.037(7) 0.026(6) 0.016(6) 0.003(6)
C8 0.123(15) 0.121(15) 0.049(9) 0.015(9) 0.030(10) -0.073(12)
C9 0.100(13) 0.073(11) 0.075(11) 0.026(9) 0.017(10) -0.045(10)
C10 0.103(15) 0.135(17) 0.19(2) 0.111(16) 0.089(15) 0.015(13)
O11 0.079(7) 0.025(5) 0.072(6) 0.000(4) 0.011(5) -0.040(5)
C11 0.022(6) 0.064(9) 0.032(7) 0.022(6) 0.008(5) 0.000(6)
O12 0.040(5) 0.044(5) 0.059(6) 0.002(4) 0.019(4) 0.020(4)
C12 0.039(7) 0.023(6) 0.021(5) 0.003(5) 0.011(5) -0.003(5)
O13 0.068(6) 0.060(6) 0.039(5) 0.011(4) 0.016(5) -0.011(5)
C13 0.007(5) 0.033(6) 0.020(5) -0.003(5) 0.003(4) 0.000(4)
O14 0.024(4) 0.055(5) 0.056(5) 0.006(4) 0.016(4) 0.006(4)
C14 0.026(6) 0.037(7) 0.026(6) 0.005(5) 0.012(5) -0.008(5)
O16 0.042(5) 0.028(4) 0.029(4) -0.003(3) 0.015(4) -0.006(3)
O17 0.028(4) 0.044(5) 0.034(4) 0.007(4) 0.013(4) -0.008(3)
O18 0.086(7) 0.052(6) 0.050(5) -0.014(4) 0.032(5) -0.020(5)
O19 0.038(5) 0.065(6) 0.080(7) 0.015(5) 0.005(5) -0.006(5)
C21 0.034(7) 0.045(8) 0.045(7) -0.013(6) 0.012(6) -0.015(6)
C22 0.071(11) 0.058(10) 0.088(11) -0.005(8) 0.032(9) -0.005(8)
C23 0.066(10) 0.094(12) 0.046(9) -0.019(8) -0.004(8) -0.025(9)
C24 0.021(6) 0.047(7) 0.059(8) 0.003(7) 0.011(6) 0.001(5)
C25 0.057(9) 0.063(9) 0.044(8) -0.009(7) 0.014(7) -0.011(7)
C26 0.052(9) 0.037(8) 0.077(10) 0.003(7) 0.002(8) -0.013(6)
C31 0.029(6) 0.035(7) 0.033(6) -0.005(5) 0.010(5) -0.008(5)
C32 0.034(7) 0.062(9) 0.091(11) -0.036(8) 0.022(7) -0.008(7)
C33 0.062(9) 0.053(9) 0.076(10) -0.010(7) 0.033(8) 0.004(7)
C34 0.025(6) 0.051(8) 0.061(8) -0.004(7) 0.026(6) 0.006(6)
C35 0.055(9) 0.067(9) 0.052(9) -0.010(7) 0.020(7) 0.005(7)
C36 0.052(9) 0.064(9) 0.053(8) -0.005(7) 0.017(7) 0.017(7)
C41 0.023(5) 0.014(5) 0.029(6) -0.002(4) 0.015(5) -0.005(4)
C42 0.018(5) 0.018(5) 0.026(6) 0.004(4) 0.005(4) -0.003(4)
C43 0.020(5) 0.019(5) 0.038(6) 0.002(5) 0.015(5) 0.003(4)
C44 0.028(6) 0.023(6) 0.022(5) 0.000(4) 0.009(5) -0.012(5)
C45 0.021(6) 0.032(6) 0.023(5) 0.001(5) 0.000(5) 0.005(5)
C46 0.013(5) 0.020(5) 0.025(5) -0.006(4) 0.010(4) -0.003(4)
C47 0.045(7) 0.031(6) 0.034(7) 0.016(5) 0.015(6) 0.003(5)
C48 0.114(9) 0.060(7) 0.070(8) 0.020(6) 0.043(7) -0.018(7)
C49 0.060(10) 0.050(9) 0.096(12) 0.014(8) 0.022(9) -0.022(7)
C50 0.073(10) 0.028(7) 0.084(10) 0.029(7) 0.040(8) 0.016(7)
C51 0.028(6) 0.021(6) 0.033(6) -0.011(5) 0.008(5) -0.001(5)
C52 0.051(8) 0.038(7) 0.050(8) -0.014(6) 0.014(7) -0.011(6)
C53 0.036(7) 0.043(7) 0.042(7) 0.006(6) 0.014(6) -0.007(6)
C54 0.021(6) 0.045(7) 0.046(7) -0.016(6) 0.015(5) -0.004(5)
C55 0.049(8) 0.086(11) 0.039(7) 0.000(7) 0.013(6) 0.010(8)
C56 0.085(11) 0.039(8) 0.062(9) -0.016(7) 0.031(8) -0.019(7)
C61 0.044(8) 0.094(12) 0.061(9) 0.020(9) 0.013(7) -0.001(8)
C62 0.057(11) 0.118(16) 0.125(16) 0.020(13) 0.022(11) 0.029(11)
C63 0.083(9) 0.099(9) 0.097(9) 0.023(8) 0.013(7) -0.019(7)
C64 0.096(9) 0.059(7) 0.066(8) -0.009(6) 0.018(7) 0.028(7)
C65 0.084(11) 0.043(8) 0.076(10) -0.002(7) 0.038(9) 0.020(8)
C66 0.060(10) 0.073(11) 0.075(11) -0.001(9) -0.012(8) 0.019(8)

loop_
_atom_type_symbol
_atom_type_description
_atom_type_scat_dispersion_real
_atom_type_scat_dispersion_imag
_atom_type_scat_source
C C 0.0033 0.0016 'International Tables Vol C Tables 4.2.6.8 and 6.1.1.4'
H H 0.0000 0.0000 'International Tables Vol C Tables 4.2.6.8 and 6.1.1.4'
O O 0.0106 0.0060 'International Tables Vol C Tables 4.2.6.8 and 6.1.1.4'
P P 0.1023 0.0942 'International Tables Vol C Tables 4.2.6.8 and 6.1.1.4'
Sn Sn -0.6537 1.4246 'International Tables Vol C Tables 4.2.6.8 and 6.1.1.4'
W W -0.8490 6.8722 'International Tables Vol C Tables 4.2.6.8 and 6.1.1.4'

loop_
_geom_angle_atom_site_label_1
_geom_angle_atom_site_label_2
_geom_angle_atom_site_label_3
_geom_angle
C13 W1 C11 87.9(4)
C13 W1 C12 89.8(4)
C11 W1 C12 89.6(4)
C13 W1 C14 92.6(4)
C11 W1 C14 91.9(4)
C12 W1 C14 177.2(4)
C13 W1 Sn1 177.7(3)
C11 W1 Sn1 92.4(3)
C12 W1 Sn1 87.9(3)
C14 W1 Sn1 89.6(3)
C13 W1 Sn2 89.8(3)
C11 W1 Sn2 177.6(3)
C12 W1 Sn2 89.7(3)
C14 W1 Sn2 88.9(3)
Sn1 W1 Sn2 89.86(2)
O18 W2 O19 107.3(4)
O18 W2 O17 110.8(4)
O19 W2 O17 109.8(4)
O18 W2 O16 110.7(3)
O19 W2 O16 110.5(4)
O17 W2 O16 107.7(3)
O16 Sn1 C1 92.9(3)
O16 Sn1 O2 87.4(3)
C1 Sn1 O2 78.1(3)
O16 Sn1 O1 87.4(3)
C1 Sn1 O1 77.3(3)
O2 Sn1 O1 154.6(2)
O16 Sn1 W1 121.63(18)
C1 Sn1 W1 145.5(2)
O2 Sn1 W1 101.85(16)
O1 Sn1 W1 102.05(16)
O17 Sn2 C41 95.7(3)
O17 Sn2 O3 87.0(2)
C41 Sn2 O3 78.5(3)
O17 Sn2 O4 88.0(3)
C41 Sn2 O4 77.3(3)
O3 Sn2 O4 154.7(2)
O17 Sn2 W1 122.93(19)
C41 Sn2 W1 141.4(2)
O3 Sn2 W1 102.20(15)
O4 Sn2 W1 101.26(16)
O1 P1 O1" 116.5(4)
O1 P1 O1' 114.0(4)
O1" P1 O1' 99.9(4)
O1 P1 C2 107.9(4)
O1" P1 C2 108.8(4)
O1' P1 C2 109.5(4)
O2 P2 O2" 117.1(4)
O2 P2 O2' 112.7(4)
O2" P2 O2' 102.8(4)
O2 P2 C6 106.6(4)
O2" P2 C6 106.8(4)
O2' P2 C6 110.7(4)
O3 P3 O3' 116.7(4)
O3 P3 O3" 115.8(4)
O3' P3 O3" 97.5(4)
O3 P3 C42 106.5(4)
O3' P3 C42 109.5(4)
O3" P3 C42 110.5(4)
O4 P4 O4' 114.4(4)
O4 P4 O4" 115.2(4)
O4' P4 O4" 105.4(5)
O4 P4 C46 109.1(4)
O4' P4 C46 108.9(4)
O4" P4 C46 103.1(4)
P1 O1 Sn1 117.1(4)
C21 O1' P1 117.6(6)
C24 O1" P1 116.7(6)
P2 O2 Sn1 117.9(4)
C31 O2' P2 122.1(6)
C34 O2" P2 122.8(7)
P3 O3 Sn2 118.0(3)
C51 O3' P3 121.5(6)
C54 O3" P3 121.9(6)
P4 O4 Sn2 116.3(4)
C64 O4' P4 128.3(8)
C61 O4" P4 121.9(8)
C6 C1 C2 118.0(9)
C6 C1 Sn1 120.7(7)
C2 C1 Sn1 121.3(7)
C3 C2 C1 120.3(9)
C3 C2 P1 123.7(8)
C1 C2 P1 115.8(7)
C4 C3 C2 122.7(10)
C3 C4 C5 117.3(9)
C3 C4 C7 120.1(9)
C5 C4 C7 122.5(9)
C4 C5 C6 119.4(10)
C1 C6 C5 122.1(9)
C1 C6 P2 116.6(7)
C5 C6 P2 121.3(8)
C10 C7 C9 109.3(13)
C10 C7 C4 113.0(10)
C9 C7 C4 110.1(9)
C10 C7 C8 107.6(13)
C9 C7 C8 108.5(11)
C4 C7 C8 108.3(10)
O11 C11 W1 176.5(10)
O12 C12 W1 177.9(9)
O13 C13 W1 178.4(9)
O14 C14 W1 178.2(10)
W2 O16 Sn1 137.6(4)
W2 O17 Sn2 136.8(4)
C22 C21 C23 116.5(11)
C22 C21 O1' 108.2(10)
C23 C21 O1' 107.6(9)
O1" C24 C25 108.6(9)
O1" C24 C26 106.2(9)
C25 C24 C26 115.2(10)
C32 C31 C33 114.2(10)
C32 C31 O2' 105.5(9)
C33 C31 O2' 108.4(9)
O2" C34 C35 109.1(9)
O2" C34 C36 107.6(9)
C35 C34 C36 115.5(10)
C46 C41 C42 118.7(8)
C46 C41 Sn2 122.1(7)
C42 C41 Sn2 119.2(7)
C41 C42 C43 119.6(9)
C41 C42 P3 117.5(7)
C43 C42 P3 122.9(7)
C44 C43 C42 121.4(9)
C43 C44 C45 118.1(9)
C43 C44 C47 119.2(9)
C45 C44 C47 122.7(9)
C46 C45 C44 120.9(9)
C41 C46 C45 121.3(8)
C41 C46 P4 115.0(7)
C45 C46 P4 123.6(7)
C48 C47 C50 109.5(10)
C48 C47 C44 108.3(9)
C50 C47 C44 112.3(9)
C48 C47 C49 110.4(11)
C50 C47 C49 105.8(10)
C44 C47 C49 110.6(9)
O3' C51 C53 110.0(8)
O3' C51 C52 104.6(8)
C53 C51 C52 113.9(9)
O3" C54 C55 106.0(9)
O3" C54 C56 108.7(9)
C55 C54 C56 113.1(10)
C62 C61 O4" 108.1(12)
C62 C61 C63 112.3(13)
O4" C61 C63 106.3(13)
C66 C64 O4' 118.3(13)
C66 C64 C65 120.3(13)
O4' C64 C65 109.1(11)
C72 C71 C76 120.0
C72 C71 C77 120.0
C76 C71 C77 120.0
C71 C72 C73 120.0
C74 C73 C72 120.0
C73 C74 C75 120.0
C76 C75 C74 120.0
C75 C76 C71 120.0
C77' C71' C72' 120.0
C77' C71' C76' 120.0
C72' C71' C76' 120.0
C71' C72' C73' 120.0
C74' C73' C72' 120.0
C73' C74' C75' 120.0
C74' C75' C76' 120.0
C75' C76' C71' 120.0

loop_
_geom_bond_atom_site_label_1
_geom_bond_atom_site_label_2
_geom_bond_distance
W1 C13 1.941(10)
W1 C11 1.964(13)
W1 C12 2.013(11)
W1 C14 2.026(11)
W1 Sn1 2.7022(8)
W1 Sn2 2.7218(8)
W2 O18 1.720(8)
W2 O19 1.747(8)
W2 O17 1.804(6)
W2 O16 1.837(7)
Sn1 O16 2.052(6)
Sn1 C1 2.188(9)
Sn1 O2 2.321(7)
Sn1 O1 2.372(6)
Sn2 O17 2.058(7)
Sn2 C41 2.184(9)
Sn2 O3 2.331(6)
Sn2 O4 2.361(6)
P1 O1 1.491(7)
P1 O1" 1.559(7)
P1 O1' 1.566(7)
P1 C2 1.777(10)
P2 O2 1.488(7)
P2 O2" 1.536(7)
P2 O2' 1.570(7)
P2 C6 1.799(9)
P3 O3 1.487(7)
P3 O3' 1.558(7)
P3 O3" 1.561(7)
P3 C42 1.787(10)
P4 O4 1.479(7)
P4 O4' 1.555(8)
P4 O4" 1.576(8)
P4 C46 1.772(9)
O1' C21 1.505(12)
O1" C24 1.485(13)
O2' C31 1.499(12)
O2" C34 1.471(12)
O3' C51 1.478(11)
O3" C54 1.467(12)
O4' C64 1.427(16)
O4" C61 1.484(15)
C1 C6 1.355(13)
C1 C2 1.395(13)
C2 C3 1.381(14)
C3 C4 1.381(14)
C4 C5 1.391(14)
C4 C7 1.541(13)
C5 C6 1.428(13)
C7 C10 1.450(19)
C7 C9 1.498(16)
C7 C8 1.556(19)
O11 C11 1.171(13)
O12 C12 1.164(12)
O13 C13 1.175(11)
O14 C14 1.156(12)
C21 C22 1.454(16)
C21 C23 1.464(16)
C24 C25 1.493(15)
C24 C26 1.505(15)
C31 C32 1.442(14)
C31 C33 1.489(15)
C34 C35 1.492(15)
C34 C36 1.500(16)
C41 C46 1.376(12)
C41 C42 1.394(13)
C42 C43 1.408(12)
C43 C44 1.382(13)
C44 C45 1.388(13)
C44 C47 1.542(13)
C45 C46 1.390(13)
C47 C48 1.492(16)
C47 C50 1.537(15)
C47 C49 1.544(16)
C51 C53 1.479(13)
C51 C52 1.515(14)
C54 C55 1.486(15)
C54 C56 1.492(15)
C61 C62 1.438(19)
C61 C63 1.48(2)
C64 C66 1.416(17)
C64 C65 1.474(16)
C71 C72 1.3900
C71 C76 1.3900
C71 C77 1.5399(10)
C72 C73 1.3900
C73 C74 1.3900
C74 C75 1.3900
C75 C76 1.3900
C71' C77' 1.5398(10)
C71' C72' 1.3900
C71' C76' 1.3900
C72' C73' 1.3900
C73' C74' 1.3900
C74' C75' 1.3900
C75' C76' 1.3900

loop_
_geom_torsion_atom_site_label_1
_geom_torsion_atom_site_label_2
_geom_torsion_atom_site_label_3
_geom_torsion_atom_site_label_4
_geom_torsion
C13 W1 Sn1 O16 79(7)
C11 W1 Sn1 O16 177.5(4)
C12 W1 Sn1 O16 87.9(4)
C14 W1 Sn1 O16 -90.7(4)
Sn2 W1 Sn1 O16 -1.8(2)
C13 W1 Sn1 C1 -101(7)
C11 W1 Sn1 C1 -3.0(5)
C12 W1 Sn1 C1 -92.5(5)
C14 W1 Sn1 C1 88.9(5)
Sn2 W1 Sn1 C1 177.8(4)
C13 W1 Sn1 O2 -15(7)
C11 W1 Sn1 O2 83.1(4)
C12 W1 Sn1 O2 -6.4(3)
C14 W1 Sn1 O2 175.0(3)
Sn2 W1 Sn1 O2 -96.12(17)
C13 W1 Sn1 O1 174(7)
C11 W1 Sn1 O1 -88.1(4)
C12 W1 Sn1 O1 -177.6(3)
C14 W1 Sn1 O1 3.7(3)
Sn2 W1 Sn1 O1 92.66(16)
C13 W1 Sn2 O17 -169.6(4)
C11 W1 Sn2 O17 -154(8)
C12 W1 Sn2 O17 -79.8(4)
C14 W1 Sn2 O17 97.8(4)
Sn1 W1 Sn2 O17 8.2(2)
C13 W1 Sn2 C41 11.7(5)
C11 W1 Sn2 C41 28(8)
C12 W1 Sn2 C41 101.5(5)
C14 W1 Sn2 C41 -81.0(5)
Sn1 W1 Sn2 C41 -170.6(4)
C13 W1 Sn2 O3 -75.2(3)
C11 W1 Sn2 O3 -59(8)
C12 W1 Sn2 O3 14.7(3)
C14 W1 Sn2 O3 -167.8(3)
Sn1 W1 Sn2 O3 102.59(16)
C13 W1 Sn2 O4 95.4(3)
C11 W1 Sn2 O4 111(8)
C12 W1 Sn2 O4 -174.8(3)
C14 W1 Sn2 O4 2.8(3)
Sn1 W1 Sn2 O4 -86.84(17)
O1" P1 O1 Sn1 -128.1(4)
O1' P1 O1 Sn1 116.3(4)
C2 P1 O1 Sn1 -5.5(5)
O16 Sn1 O1 P1 -91.5(4)
C1 Sn1 O1 P1 2.0(4)
O2 Sn1 O1 P1 -13.0(8)
W1 Sn1 O1 P1 146.7(4)
O1 P1 O1' C21 -58.0(8)
O1" P1 O1' C21 177.0(7)
C2 P1 O1' C21 62.9(8)
O1 P1 O1" C24 58.6(8)
O1' P1 O1" C24 -178.2(7)
C2 P1 O1" C24 -63.5(8)
O2" P2 O2 Sn1 120.6(4)
O2' P2 O2 Sn1 -120.4(4)
C6 P2 O2 Sn1 1.2(5)
O16 Sn1 O2 P2 93.7(4)
C1 Sn1 O2 P2 0.3(4)
O1 Sn1 O2 P2 15.2(8)
W1 Sn1 O2 P2 -144.4(4)
O2 P2 O2' C31 28.8(8)
O2" P2 O2' C31 155.8(7)
C6 P2 O2' C31 -90.5(8)
O2 P2 O2" C34 51.5(9)
O2' P2 O2" C34 -72.6(8)
C6 P2 O2" C34 170.8(8)
O3' P3 O3 Sn2 124.2(4)
O3" P3 O3 Sn2 -121.9(4)
C42 P3 O3 Sn2 1.5(5)
O17 Sn2 O3 P3 -99.4(4)
C41 Sn2 O3 P3 -3.0(4)
O4 Sn2 O3 P3 -20.4(8)
W1 Sn2 O3 P3 137.5(4)
O3 P3 O3' C51 -62.6(8)
O3" P3 O3' C51 173.5(7)
C42 P3 O3' C51 58.5(8)
O3 P3 O3" C54 51.9(8)
O3' P3 O3" C54 176.5(7)
C42 P3 O3" C54 -69.3(8)
O4' P4 O4 Sn2 -124.7(5)
O4" P4 O4 Sn2 112.9(4)
C46 P4 O4 Sn2 -2.4(5)
O17 Sn2 O4 P4 99.5(4)
C41 Sn2 O4 P4 3.2(4)
O3 Sn2 O4 P4 20.7(8)
W1 Sn2 O4 P4 -137.3(4)
O4 P4 O4' C64 -10.2(13)
O4" P4 O4' C64 117.3(12)
C46 P4 O4' C64 -132.7(12)
O4 P4 O4" C61 74.3(11)
O4' P4 O4" C61 -52.9(10)
C46 P4 O4" C61 -167.0(10)
O16 Sn1 C1 C6 -89.1(8)
O2 Sn1 C1 C6 -2.3(7)
O1 Sn1 C1 C6 -175.8(8)
W1 Sn1 C1 C6 91.2(8)
O16 Sn1 C1 C2 90.2(8)
O2 Sn1 C1 C2 176.9(8)
O1 Sn1 C1 C2 3.5(7)
W1 Sn1 C1 C2 -89.5(8)
C6 C1 C2 C3 -3.2(15)
Sn1 C1 C2 C3 177.5(7)
C6 C1 C2 P1 171.8(7)
Sn1 C1 C2 P1 -7.5(11)
O1 P1 C2 C3 -176.9(8)
O1" P1 C2 C3 -49.6(10)
O1' P1 C2 C3 58.6(10)
O1 P1 C2 C1 8.3(9)
O1" P1 C2 C1 135.5(7)
O1' P1 C2 C1 -116.2(8)
C1 C2 C3 C4 -0.6(16)
P1 C2 C3 C4 -175.2(8)
C2 C3 C4 C5 4.0(16)
C2 C3 C4 C7 -176.5(10)
C3 C4 C5 C6 -3.5(15)
C7 C4 C5 C6 177.0(10)
C2 C1 C6 C5 3.6(14)
Sn1 C1 C6 C5 -177.0(7)
C2 C1 C6 P2 -175.6(7)
Sn1 C1 C6 P2 3.7(11)
C4 C5 C6 C1 -0.3(15)
C4 C5 C6 P2 179.0(8)
O2 P2 C6 C1 -3.1(9)
O2" P2 C6 C1 -129.0(8)
O2' P2 C6 C1 119.8(8)
O2 P2 C6 C5 177.7(8)
O2" P2 C6 C5 51.7(9)
O2' P2 C6 C5 -59.5(9)
C3 C4 C7 C10 179.4(14)
C5 C4 C7 C10 -1.1(18)
C3 C4 C7 C9 57.0(15)
C5 C4 C7 C9 -123.6(12)
C3 C4 C7 C8 -61.5(14)
C5 C4 C7 C8 118.0(12)
C13 W1 C11 O11 26(17)
C12 W1 C11 O11 -63(17)
C14 W1 C11 O11 119(17)
Sn1 W1 C11 O11 -151(17)
Sn2 W1 C11 O11 11(24)
C13 W1 C12 O12 -58(26)
C11 W1 C12 O12 30(26)
C14 W1 C12 O12 152(23)
Sn1 W1 C12 O12 123(26)
Sn2 W1 C12 O12 -147(26)
C11 W1 C13 O13 -85(35)
C12 W1 C13 O13 4(35)
C14 W1 C13 O13 -177(100)
Sn1 W1 C13 O13 13(41)
Sn2 W1 C13 O13 94(35)
C13 W1 C14 O14 58(32)
C11 W1 C14 O14 -30(32)
C12 W1 C14 O14 -152(28)
Sn1 W1 C14 O14 -122(32)
Sn2 W1 C14 O14 148(32)
O18 W2 O16 Sn1 145.5(6)
O19 W2 O16 Sn1 -95.7(6)
O17 W2 O16 Sn1 24.2(6)
C1 Sn1 O16 W2 163.4(6)
O2 Sn1 O16 W2 85.5(6)
O1 Sn1 O16 W2 -119.4(6)
W1 Sn1 O16 W2 -16.8(6)
O18 W2 O17 Sn2 -134.9(6)
O19 W2 O17 Sn2 106.8(6)
O16 W2 O17 Sn2 -13.6(6)
C41 Sn2 O17 W2 177.8(6)
O3 Sn2 O17 W2 -104.0(6)
O4 Sn2 O17 W2 100.8(6)
W1 Sn2 O17 W2 -1.4(7)
P1 O1' C21 C22 109.8(10)
P1 O1' C21 C23 -123.5(9)
P1 O1" C24 C25 -102.9(9)
P1 O1" C24 C26 132.7(8)
P2 O2' C31 C32 -146.0(8)
P2 O2' C31 C33 91.3(10)
P2 O2" C34 C35 -111.2(10)
P2 O2" C34 C36 122.8(9)
O17 Sn2 C41 C46 -90.4(8)
O3 Sn2 C41 C46 -176.2(8)
O4 Sn2 C41 C46 -3.7(7)
W1 Sn2 C41 C46 88.6(8)
O17 Sn2 C41 C42 90.0(7)
O3 Sn2 C41 C42 4.2(7)
O4 Sn2 C41 C42 176.6(8)
W1 Sn2 C41 C42 -91.1(8)
C46 C41 C42 C43 -1.9(14)
Sn2 C41 C42 C43 177.8(7)
C46 C41 C42 P3 175.7(7)
Sn2 C41 C42 P3 -4.7(10)
O3 P3 C42 C41 1.9(9)
O3' P3 C42 C41 -125.2(7)
O3" P3 C42 C41 128.5(7)
O3 P3 C42 C43 179.3(8)
O3' P3 C42 C43 52.3(9)
O3" P3 C42 C43 -54.1(9)
C41 C42 C43 C44 0.9(15)
P3 C42 C43 C44 -176.5(7)
C42 C43 C44 C45 1.1(14)
C42 C43 C44 C47 -179.6(9)
C43 C44 C45 C46 -2.1(14)
C47 C44 C45 C46 178.6(9)
C42 C41 C46 C45 0.9(14)
Sn2 C41 C46 C45 -178.8(7)
C42 C41 C46 P4 -176.9(7)
Sn2 C41 C46 P4 3.4(10)
C44 C45 C46 C41 1.2(14)
C44 C45 C46 P4 178.7(7)
O4 P4 C46 C41 -0.4(8)
O4' P4 C46 C41 125.2(7)
O4" P4 C46 C41 -123.3(8)
O4 P4 C46 C45 -178.1(8)
O4' P4 C46 C45 -52.5(9)
O4" P4 C46 C45 59.0(9)
C43 C44 C47 C48 65.3(13)
C45 C44 C47 C48 -115.3(12)
C43 C44 C47 C50 -173.7(10)
C45 C44 C47 C50 5.6(14)
C43 C44 C47 C49 -55.8(13)
C45 C44 C47 C49 123.5(11)
P3 O3' C51 C53 98.2(9)
P3 O3' C51 C52 -139.2(7)
P3 O3" C54 C55 140.1(8)
P3 O3" C54 C56 -98.1(9)
P4 O4" C61 C62 113.2(12)
P4 O4" C61 C63 -126.0(11)
P4 O4' C64 C66 67.7(19)
P4 O4' C64 C65 -149.9(10)
C76 C71 C72 C73 0.0
C77 C71 C72 C73 180.0
C71 C72 C73 C74 0.0
C72 C73 C74 C75 0.0
C73 C74 C75 C76 0.0
C74 C75 C76 C71 0.0
C72 C71 C76 C75 0.0
C77 C71 C76 C75 180.0
C77' C71' C72' C73' 180.0
C76' C71' C72' C73' 0.0
C71' C72' C73' C74' 0.0
C72' C73' C74' C75' 0.0
C73' C74' C75' C76' 0.0
C74' C75' C76' C71' 0.0
C77' C71' C76' C75' 180.0
C72' C71' C76' C75' 0.0
